data_7228471
loop_
_publ_author_name
'Tian, Aixiang'
'Ni, Huaiping'
'Ji, Xuebin'
'Tian, Yan'
'Liu, Guocheng'
'Ying, Jun'

_publ_section_title
;
 Influence of pendant 2-[1,2,4]triazol-4-yl-ethylamine and symmetrical
 bis(pyrazol) ligands on dimensional extension of POM-based compounds
;
_journal_issue 49
_journal_name_full 'RSC Adv.'
_journal_page_first 30573
_journal_paper_doi 10.1039/C7RA03884D
_journal_volume 7
_journal_year 2017
_chemical_formula_sum 'C8 H10 Ag2 Mo4 N4 O13'
_chemical_formula_weight 969.68
_space_group_crystal_system triclinic
_space_group_IT_number 2
_space_group_name_Hall '-P 1'
_space_group_name_H-M_alt 'P -1'
_symmetry_space_group_name_Hall '-P 1'
_symmetry_space_group_name_H-M 'P -1'
_atom_sites_solution_hydrogens geom
_audit_creation_method SHELXL-2014/7
_audit_update_record
;
2017-02-06 deposited with the CCDC.
2017-06-14 downloaded from the CCDC.
;
_cell_angle_alpha 116.8470(10)
_cell_angle_beta 91.7280(10)
_cell_angle_gamma 113.1800(10)
_cell_formula_units_Z 2
_cell_length_a 9.8358(8)
_cell_length_b 10.7665(9)
_cell_length_c 11.2441(9)
_cell_measurement_reflns_used 2740
_cell_measurement_temperature 293(2)
_cell_measurement_theta_max 28.28
_cell_measurement_theta_min 2.10
_cell_volume 944.71(13)
_computing_structure_refinement 'SHELXL-2014/7 (Sheldrick, 2014)'
_diffrn_ambient_temperature 293(2)
_diffrn_measured_fraction_theta_full 0.998
_diffrn_measured_fraction_theta_max 0.993
_diffrn_measurement_device_type 'Bruker P4'
_diffrn_measurement_method 'phi and omega scans'
_diffrn_radiation_type MoK\a
_diffrn_radiation_wavelength 0.71073
_diffrn_reflns_av_R_equivalents 0.0168
_diffrn_reflns_av_unetI/netI 0.0369
_diffrn_reflns_Laue_measured_fraction_full 0.998
_diffrn_reflns_Laue_measured_fraction_max 0.993
_diffrn_reflns_limit_h_max 13
_diffrn_reflns_limit_h_min -12
_diffrn_reflns_limit_k_max 14
_diffrn_reflns_limit_k_min -13
_diffrn_reflns_limit_l_max 14
_diffrn_reflns_limit_l_min -14
_diffrn_reflns_number 6966
_diffrn_reflns_point_group_measured_fraction_full 0.998
_diffrn_reflns_point_group_measured_fraction_max 0.993
_diffrn_reflns_theta_full 25.242
_diffrn_reflns_theta_max 28.281
_diffrn_reflns_theta_min 2.099
_diffrn_source 'fine-focus sealed tube'
_exptl_absorpt_coefficient_mu 4.682
_exptl_absorpt_correction_T_max 0.495
_exptl_absorpt_correction_T_min 0.427
_exptl_absorpt_correction_type multi-scan
_exptl_absorpt_process_details SADABS
_exptl_crystal_colour pink
_exptl_crystal_density_diffrn 3.402
_exptl_crystal_density_method 'not measured'
_exptl_crystal_description clavate
_exptl_crystal_F_000 900
_exptl_crystal_size_max 0.190
_exptl_crystal_size_mid 0.170
_exptl_crystal_size_min 0.150
_refine_diff_density_max 2.190
_refine_diff_density_min -2.489
_refine_diff_density_rms 0.187
_refine_ls_extinction_method none
_refine_ls_goodness_of_fit_ref 0.987
_refine_ls_hydrogen_treatment constr
_refine_ls_matrix_type full
_refine_ls_number_parameters 280
_refine_ls_number_reflns 4688
_refine_ls_number_restraints 0
_refine_ls_restrained_S_all 0.987
_refine_ls_R_factor_all 0.0530
_refine_ls_R_factor_gt 0.0387
_refine_ls_shift/su_max 0.001
_refine_ls_shift/su_mean 0.000
_refine_ls_structure_factor_coef Fsqd
_refine_ls_weighting_details 'w=1/[\s^2^(Fo^2^)+(0.0380P)^2^+7.4623P] where P=(Fo^2^+2Fc^2^)/3'
_refine_ls_weighting_scheme calc
_refine_ls_wR_factor_gt 0.0856
_refine_ls_wR_factor_ref 0.0923
_reflns_Friedel_coverage 0.000
_reflns_number_gt 3828
_reflns_number_total 4688
_reflns_threshold_expression 'I > 2\s(I)'
_cod_data_source_file c7ra03884d2.cif
_cod_data_source_block compound-3
_cod_database_code 7228471
_shelx_shelxl_version_number 2014/7
_shelx_space_group_comment
;
The symmetry employed for this shelxl refinement is uniquely defined
by the following loop, which should always be used as a source of
symmetry information in preference to the above space-group names.
They are only intended as comments.
;
_shelx_estimated_absorpt_t_min 0.470
_shelx_estimated_absorpt_t_max 0.540

loop_
_space_group_symop_operation_xyz
'x, y, z'
'-x, -y, -z'

loop_
_atom_site_label
_atom_site_type_symbol
_atom_site_fract_x
_atom_site_fract_y
_atom_site_fract_z
_atom_site_U_iso_or_equiv
_atom_site_adp_type
_atom_site_occupancy
_atom_site_site_symmetry_order
_atom_site_calc_flag
_atom_site_refinement_flags_posn
_atom_site_refinement_flags_adp
Ag2 Ag 0.19997(7) -0.65820(7) 0.86643(6) 0.03591(14) Uani 1 1 d . .
Mo2 Mo 0.33524(7) -1.09920(7) 0.19551(5) 0.02640(13) Uani 1 1 d . .
Mo1 Mo 0.58277(6) -0.64470(6) 0.77538(5) 0.01957(12) Uani 1 1 d . .
Ag1 Ag 0.46582(6) 0.26979(7) 1.09182(6) 0.03343(14) Uani 1 1 d . .
Mo4 Mo 0.40322(6) -0.73883(7) 0.47197(6) 0.02642(13) Uani 1 1 d . .
Mo3 Mo 0.30770(6) -1.07057(8) 0.52154(6) 0.03647(17) Uani 1 1 d . .
O9 O 0.2703(6) -0.6790(6) 0.5264(5) 0.0352(11) Uani 1 1 d . .
O8 O 0.3728(5) -0.8615(6) 0.6064(5) 0.0328(11) Uani 1 1 d . .
N2 N 0.2900(6) -0.3790(6) 0.8048(6) 0.0249(11) Uani 1 1 d . .
N3 N 0.2310(6) 0.1100(7) 0.9574(5) 0.0270(12) Uani 1 1 d . .
C5 C -0.0907(7) -0.2727(8) 0.7648(7) 0.0286(14) Uani 1 1 d . .
H5A H -0.1850 -0.2825 0.7234 0.034 Uiso 1 1 calc R U
H5B H -0.1090 -0.2984 0.8370 0.034 Uiso 1 1 calc R U
C6 C 0.0280(6) -0.1113(6) 0.8252(5) 0.0142(10) Uani 1 1 d . .
O7 O 0.4586(7) -0.6780(8) 0.3587(5) 0.0521(16) Uani 1 1 d . .
O6 O 0.4142(6) -0.9906(7) 0.1210(6) 0.0416(13) Uani 1 1 d . .
O5 O 0.5549(5) -0.7799(5) 0.8493(4) 0.0247(9) Uani 1 1 d . .
O4 O 0.3117(6) -1.1873(6) 0.3448(5) 0.0356(12) Uani 1 1 d . .
C4 C -0.0464(8) -0.3880(8) 0.6558(7) 0.0296(14) Uani 1 1 d . .
H4A H -0.1368 -0.4879 0.6017 0.035 Uiso 1 1 calc R U
H4B H -0.0077 -0.3500 0.5943 0.035 Uiso 1 1 calc R U
O3 O 0.2788(6) -0.9583(7) 0.3441(6) 0.0576(18) Uani 1 1 d . .
O2 O 0.5824(5) -0.6204(6) 0.6153(4) 0.0274(10) Uani 1 1 d . .
C3 C 0.0704(6) -0.4113(6) 0.7158(6) 0.0162(11) Uani 1 1 d . .
N1 N 0.1752(6) -0.4978(6) 0.8135(5) 0.0245(11) Uani 1 1 d . .
O1 O 0.4338(8) -1.0926(7) 0.6185(6) 0.0612(18) Uani 1 1 d . .
C7 C 0.1527(7) -0.0340(8) 0.9298(7) 0.0274(13) Uani 1 1 d . .
H7A H 0.1795 -0.0772 0.9762 0.033 Uiso 1 1 calc R U
C2 C 0.0458(7) -0.5135(8) 0.7598(7) 0.0288(14) Uani 1 1 d . .
H2A H -0.0502 -0.5855 0.7530 0.035 Uiso 1 1 calc R U
C1 C 0.2246(7) -0.3304(8) 0.7460(7) 0.0262(13) Uani 1 1 d . .
H1A H 0.2763 -0.2509 0.7272 0.031 Uiso 1 1 calc R U
O10 O 0.7643(5) -0.5045(6) 0.8677(5) 0.0319(11) Uani 1 1 d . .
O11 O 0.4732(5) -0.5578(6) 0.8527(5) 0.0314(11) Uani 1 1 d . .
N4 N 0.1527(6) 0.1293(7) 0.8686(5) 0.0264(11) Uani 1 1 d . .
C8 C 0.0320(7) -0.0050(8) 0.7912(7) 0.0268(13) Uani 1 1 d . .
H8A H -0.0411 -0.0246 0.7221 0.032 Uiso 1 1 calc R U
O13 O 0.1560(6) -1.2291(6) 0.0911(5) 0.0379(12) Uani 1 1 d . .
O12 O 0.1303(7) -1.1604(8) 0.5364(7) 0.076(2) Uani 1 1 d . .

loop_
_atom_site_aniso_label
_atom_site_aniso_U_11
_atom_site_aniso_U_22
_atom_site_aniso_U_33
_atom_site_aniso_U_23
_atom_site_aniso_U_13
_atom_site_aniso_U_12
Ag2 0.0350(3) 0.0299(3) 0.0443(3) 0.0216(3) 0.0036(2) 0.0132(2)
Mo2 0.0310(3) 0.0288(3) 0.0167(2) 0.0066(2) 0.0031(2) 0.0172(3)
Mo1 0.0203(3) 0.0230(3) 0.0175(2) 0.0108(2) 0.00551(19) 0.0111(2)
Ag1 0.0176(2) 0.0340(3) 0.0367(3) 0.0136(2) -0.0022(2) 0.0068(2)
Mo4 0.0213(3) 0.0232(3) 0.0266(3) 0.0084(2) -0.0002(2) 0.0081(2)
Mo3 0.0148(3) 0.0312(3) 0.0287(3) -0.0042(3) 0.0062(2) 0.0021(2)
O9 0.038(3) 0.030(3) 0.036(3) 0.013(2) 0.012(2) 0.019(2)
O8 0.027(2) 0.046(3) 0.031(2) 0.024(2) 0.007(2) 0.017(2)
N2 0.019(3) 0.021(3) 0.029(3) 0.012(2) 0.005(2) 0.007(2)
N3 0.023(3) 0.027(3) 0.024(3) 0.010(2) -0.001(2) 0.010(2)
C5 0.018(3) 0.027(3) 0.040(4) 0.018(3) 0.004(3) 0.009(3)
C6 0.009(2) 0.012(3) 0.018(2) 0.006(2) -0.001(2) 0.004(2)
O7 0.054(4) 0.082(5) 0.028(3) 0.031(3) 0.014(3) 0.036(4)
O6 0.045(3) 0.040(3) 0.047(3) 0.023(3) 0.007(3) 0.024(3)
O5 0.028(2) 0.034(3) 0.023(2) 0.019(2) 0.0114(18) 0.018(2)
O4 0.052(3) 0.047(3) 0.032(3) 0.030(2) 0.021(2) 0.033(3)
C4 0.022(3) 0.027(3) 0.032(3) 0.010(3) -0.003(3) 0.011(3)
O3 0.034(3) 0.041(3) 0.053(4) -0.011(3) 0.008(3) 0.017(3)
O2 0.025(2) 0.033(3) 0.024(2) 0.018(2) 0.0047(19) 0.009(2)
C3 0.007(2) 0.012(3) 0.022(3) 0.006(2) 0.000(2) 0.002(2)
N1 0.022(3) 0.021(3) 0.030(3) 0.013(2) 0.007(2) 0.009(2)
O1 0.058(4) 0.037(3) 0.041(3) -0.002(3) -0.014(3) 0.006(3)
C7 0.028(3) 0.030(4) 0.027(3) 0.016(3) 0.003(3) 0.015(3)
C2 0.018(3) 0.023(3) 0.039(4) 0.012(3) 0.006(3) 0.008(3)
C1 0.023(3) 0.026(3) 0.029(3) 0.015(3) 0.008(3) 0.009(3)
O10 0.024(2) 0.035(3) 0.031(2) 0.015(2) 0.004(2) 0.011(2)
O11 0.031(3) 0.037(3) 0.035(3) 0.019(2) 0.014(2) 0.022(2)
N4 0.019(3) 0.027(3) 0.027(3) 0.010(2) 0.001(2) 0.010(2)
C8 0.022(3) 0.027(3) 0.030(3) 0.012(3) -0.001(3) 0.012(3)
O13 0.035(3) 0.032(3) 0.035(3) 0.009(2) 0.000(2) 0.014(2)
O12 0.029(3) 0.063(4) 0.072(5) 0.002(4) 0.027(3) 0.001(3)

loop_
_atom_type_symbol
_atom_type_description
_atom_type_scat_dispersion_real
_atom_type_scat_dispersion_imag
_atom_type_scat_source
C C 0.0033 0.0016 'International Tables Vol C Tables 4.2.6.8 and 6.1.1.4'
H H 0.0000 0.0000 'International Tables Vol C Tables 4.2.6.8 and 6.1.1.4'
N N 0.0061 0.0033 'International Tables Vol C Tables 4.2.6.8 and 6.1.1.4'
O O 0.0106 0.0060 'International Tables Vol C Tables 4.2.6.8 and 6.1.1.4'
Mo Mo -1.6832 0.6857 'International Tables Vol C Tables 4.2.6.8 and 6.1.1.4'
Ag Ag -0.8971 1.1015 'International Tables Vol C Tables 4.2.6.8 and 6.1.1.4'

loop_
_geom_angle_atom_site_label_1
_geom_angle_atom_site_label_2
_geom_angle_atom_site_label_3
_geom_angle
_geom_angle_site_symmetry_1
_geom_angle_site_symmetry_3
N1 Ag2 N4 160.8(2) . 1_545
N1 Ag2 O11 89.59(18) . .
N4 Ag2 O11 103.70(18) 1_545 .
O6 Mo2 O13 104.2(3) . .
O6 Mo2 O5 99.7(2) . 2_636
O13 Mo2 O5 104.2(2) . 2_636
O6 Mo2 O3 100.9(3) . .
O13 Mo2 O3 97.4(2) . .
O5 Mo2 O3 145.4(2) 2_636 .
O6 Mo2 O4 160.0(2) . .
O13 Mo2 O4 95.7(2) . .
O5 Mo2 O4 74.68(17) 2_636 .
O3 Mo2 O4 76.5(3) . .
O6 Mo2 O1 83.9(3) . 2_636
O13 Mo2 O1 168.7(2) . 2_636
O5 Mo2 O1 81.8(2) 2_636 2_636
O3 Mo2 O1 73.0(2) . 2_636
O4 Mo2 O1 76.3(2) . 2_636
O10 Mo1 O11 103.4(2) . .
O10 Mo1 O5 99.9(2) . .
O11 Mo1 O5 100.7(2) . .
O10 Mo1 O2 98.0(2) . .
O11 Mo1 O2 100.6(2) . .
O5 Mo1 O2 148.1(2) . .
O10 Mo1 O8 163.9(2) . .
O11 Mo1 O8 91.9(2) . .
O5 Mo1 O8 82.01(18) . .
O2 Mo1 O8 73.78(18) . .
O10 Mo1 O4 87.4(2) . 2_636
O11 Mo1 O4 168.2(2) . 2_636
O5 Mo1 O4 72.23(17) . 2_636
O2 Mo1 O4 82.49(18) . 2_636
O8 Mo1 O4 77.97(18) . 2_636
N3 Ag1 N2 165.8(2) . 2_657
O9 Mo4 O7 105.0(3) . .
O9 Mo4 O2 109.9(2) . .
O7 Mo4 O2 102.5(2) . .
O9 Mo4 O3 101.9(2) . .
O7 Mo4 O3 99.2(3) . .
O2 Mo4 O3 134.9(3) . .
O9 Mo4 O8 92.1(2) . .
O7 Mo4 O8 162.7(2) . .
O2 Mo4 O8 72.85(18) . .
O3 Mo4 O8 74.8(3) . .
O12 Mo3 O1 107.4(4) . .
O12 Mo3 O8 110.1(3) . .
O1 Mo3 O8 104.4(2) . .
O12 Mo3 O4 107.3(3) . .
O1 Mo3 O4 102.9(3) . .
O8 Mo3 O4 123.5(2) . .
Mo3 O8 Mo1 134.9(2) . .
Mo3 O8 Mo4 119.4(2) . .
Mo1 O8 Mo4 89.82(18) . .
C1 N2 N1 107.0(5) . .
C1 N2 Ag1 127.7(5) . 2_657
N1 N2 Ag1 124.3(4) . 2_657
C7 N3 N4 107.0(5) . .
C7 N3 Ag1 124.3(4) . .
N4 N3 Ag1 127.6(4) . .
C6 C5 C4 112.0(5) . .
C7 C6 C8 104.9(5) . .
C7 C6 C5 128.1(6) . .
C8 C6 C5 127.0(5) . .
Mo2 O5 Mo1 119.1(2) 2_636 .
Mo3 O4 Mo2 121.9(3) . .
Mo3 O4 Mo1 138.7(2) . 2_636
Mo2 O4 Mo1 91.73(16) . 2_636
C3 C4 C5 112.6(5) . .
Mo4 O3 Mo2 127.4(3) . .
Mo4 O2 Mo1 119.9(2) . .
C2 C3 C1 104.7(5) . .
C2 C3 C4 126.8(6) . .
C1 C3 C4 128.4(6) . .
C2 N1 N2 106.8(5) . .
C2 N1 Ag2 125.3(5) . .
N2 N1 Ag2 126.9(4) . .
Mo3 O1 Mo2 131.5(3) . 2_636
N3 C7 C6 110.7(6) . .
N1 C2 C3 110.7(6) . .
N2 C1 C3 110.7(6) . .
Mo1 O11 Ag2 134.2(3) . .
C8 N4 N3 106.6(5) . .
C8 N4 Ag2 124.8(4) . 1_565
N3 N4 Ag2 128.3(4) . 1_565
N4 C8 C6 110.8(6) . .

loop_
_geom_bond_atom_site_label_1
_geom_bond_atom_site_label_2
_geom_bond_distance
_geom_bond_site_symmetry_2
Ag2 N1 2.155(5) .
Ag2 N4 2.160(6) 1_545
Ag2 O11 2.511(5) .
Mo2 O6 1.698(6) .
Mo2 O13 1.701(5) .
Mo2 O5 1.915(4) 2_636
Mo2 O3 1.958(5) .
Mo2 O4 2.250(4) .
Mo2 O1 2.433(6) 2_636
Mo1 O10 1.702(5) .
Mo1 O11 1.705(4) .
Mo1 O5 1.917(4) .
Mo1 O2 1.933(4) .
Mo1 O8 2.299(5) .
Mo1 O4 2.351(5) 2_636
Ag1 N3 2.212(5) .
Ag1 N2 2.208(5) 2_657
Mo4 O9 1.690(5) .
Mo4 O7 1.692(6) .
Mo4 O2 1.880(4) .
Mo4 O3 1.922(6) .
Mo4 O8 2.374(5) .
Mo3 O12 1.686(6) .
Mo3 O1 1.779(7) .
Mo3 O8 1.810(5) .
Mo3 O4 1.821(5) .
N2 C1 1.295(8) .
N2 N1 1.380(7) .
N2 Ag1 2.208(5) 2_657
N3 C7 1.305(9) .
N3 N4 1.379(7) .
C5 C6 1.461(8) .
C5 C4 1.522(9) .
C6 C7 1.343(8) .
C6 C8 1.348(8) .
O5 Mo2 1.915(4) 2_636
O4 Mo1 2.351(5) 2_636
C4 C3 1.473(8) .
C3 C2 1.343(9) .
C3 C1 1.355(8) .
N1 C2 1.306(8) .
O1 Mo2 2.433(6) 2_636
N4 C8 1.306(8) .
N4 Ag2 2.160(6) 1_565
